data_7224636
loop_
_publ_author_name
'Petryk, Ma\/lgorzata'
'Biniek, Katarzyna'
'Janiak, Agnieszka'
'Kwit, Marcin'

_publ_section_title
;
 Unexpected narcissistic self-sorting at molecular and supramolecular
 levels in racemic chiral calixsalens
;
_journal_issue 26
_journal_name_full CrystEngComm
_journal_page_first 4996
_journal_paper_doi 10.1039/C6CE00256K
_journal_volume 18
_journal_year 2016
_chemical_formula_moiety 'C54 H72 N6 O3, C2 H3 N'
_chemical_formula_sum 'C56 H75 N7 O3'
_chemical_formula_weight 894.23
_space_group_crystal_system monoclinic
_space_group_IT_number 14
_space_group_name_Hall '-P 2yn'
_space_group_name_H-M_alt 'P 1 21/n 1'
_symmetry_space_group_name_Hall '-P 2yn'
_symmetry_space_group_name_H-M 'P 1 21/n 1'
_atom_sites_solution_hydrogens geom
_audit_creation_method SHELXL-2014/7
_audit_update_record
;
2016-01-31 deposited with the CCDC.
2016-03-17 downloaded from the CCDC.
;
_cell_angle_alpha 90
_cell_angle_beta 106.088(2)
_cell_angle_gamma 90
_cell_formula_units_Z 8
_cell_length_a 17.3951(3)
_cell_length_b 26.2912(4)
_cell_length_c 27.8638(5)
_cell_measurement_reflns_used 12987
_cell_measurement_temperature 150(2)
_cell_measurement_theta_max 75.3000
_cell_measurement_theta_min 2.6910
_cell_volume 12244.1(4)
_computing_structure_refinement 'SHELXL-2014/7 (Sheldrick, 2014)'
_diffrn_ambient_temperature 150(2)
_diffrn_detector_area_resol_mean 10.5357
_diffrn_measured_fraction_theta_full 1.000
_diffrn_measured_fraction_theta_max 0.976
_diffrn_measurement_device_type 'SuperNova (Cu) X-ray Source'
_diffrn_measurement_method '\w scans'
_diffrn_radiation_type CuK\a
_diffrn_radiation_wavelength 1.54184
_diffrn_reflns_av_R_equivalents 0.0395
_diffrn_reflns_av_unetI/netI 0.0520
_diffrn_reflns_Laue_measured_fraction_full 1.000
_diffrn_reflns_Laue_measured_fraction_max 0.976
_diffrn_reflns_limit_h_max 21
_diffrn_reflns_limit_h_min -21
_diffrn_reflns_limit_k_max 32
_diffrn_reflns_limit_k_min -24
_diffrn_reflns_limit_l_max 34
_diffrn_reflns_limit_l_min -33
_diffrn_reflns_number 55529
_diffrn_reflns_point_group_measured_fraction_full 1.000
_diffrn_reflns_point_group_measured_fraction_max 0.976
_diffrn_reflns_theta_full 67.684
_diffrn_reflns_theta_max 75.636
_diffrn_reflns_theta_min 2.355
_diffrn_source 'micro-focus sealed X-ray tube'
_exptl_absorpt_coefficient_mu 0.471
_exptl_absorpt_correction_T_max 1.00000
_exptl_absorpt_correction_T_min 0.93265
_exptl_absorpt_correction_type multi-scan
_exptl_absorpt_process_details
;
CrysAlisPro 1.171.38.41 (Rigaku Oxford Diffraction, 2015)
Empirical absorption correction in SCALE3 ABSPACK.
;
_exptl_crystal_colour 'pale yellow'
_exptl_crystal_density_diffrn 0.970
_exptl_crystal_description prism
_exptl_crystal_F_000 3872
_exptl_crystal_size_max 0.30
_exptl_crystal_size_mid 0.18
_exptl_crystal_size_min 0.10
_platon_squeeze_details
;
4 molecules of DCM have been squeezed
;
_refine_diff_density_max 0.291
_refine_diff_density_min -0.239
_refine_diff_density_rms 0.037
_refine_ls_extinction_method none
_refine_ls_goodness_of_fit_ref 1.002
_refine_ls_hydrogen_treatment constr
_refine_ls_matrix_type full
_refine_ls_number_parameters 1215
_refine_ls_number_reflns 24826
_refine_ls_number_restraints 0
_refine_ls_restrained_S_all 1.002
_refine_ls_R_factor_all 0.0754
_refine_ls_R_factor_gt 0.0517
_refine_ls_shift/su_max 0.001
_refine_ls_shift/su_mean 0.000
_refine_ls_structure_factor_coef Fsqd
_refine_ls_weighting_details 'w=1/[\s^2^(Fo^2^)+(0.0664P)^2^] where P=(Fo^2^+2Fc^2^)/3'
_refine_ls_weighting_scheme calc
_refine_ls_wR_factor_gt 0.1290
_refine_ls_wR_factor_ref 0.1392
_reflns_Friedel_coverage 0.000
_reflns_number_gt 16678
_reflns_number_total 24826
_reflns_threshold_expression 'I > 2\s(I)'
_cod_data_source_file c6ce00256k2.cif
_cod_data_source_block 3c_squeezed
_cod_depositor_comments 'Adding full bibliography for 7224634--7224636.cif.'
_cod_database_code 7224636
_shelx_shelxl_version_number 2014/7
_shelx_space_group_comment
;
The symmetry employed for this shelxl refinement is uniquely defined
by the following loop, which should always be used as a source of
symmetry information in preference to the above space-group names.
They are only intended as comments.
;

loop_
_space_group_symop_operation_xyz
'x, y, z'
'-x+1/2, y+1/2, -z+1/2'
'-x, -y, -z'
'x-1/2, -y-1/2, z-1/2'

loop_
_atom_site_label
_atom_site_type_symbol
_atom_site_fract_x
_atom_site_fract_y
_atom_site_fract_z
_atom_site_U_iso_or_equiv
_atom_site_adp_type
_atom_site_occupancy
_atom_site_site_symmetry_order
_atom_site_calc_flag
_atom_site_refinement_flags_posn
_atom_site_refinement_flags_adp
O6 O -0.08245(8) 0.21694(5) 0.27604(5) 0.0404(3) Uani 1 1 d . .
H6 H -0.0708 0.2466 0.2692 0.049 Uiso 1 1 calc R U
O3 O 0.34629(7) 0.37042(5) 0.67732(5) 0.0410(3) Uani 1 1 d . .
H3 H 0.3118 0.3518 0.6845 0.049 Uiso 1 1 calc R U
O5 O 0.24646(8) 0.23600(5) 0.31531(5) 0.0411(3) Uani 1 1 d . .
H5 H 0.2808 0.2127 0.3203 0.049 Uiso 1 1 calc R U
O2 O 0.37700(7) 0.18377(5) 0.60212(4) 0.0401(3) Uani 1 1 d . .
H2 H 0.4138 0.1713 0.5916 0.048 Uiso 1 1 calc R U
O4 O 0.09786(7) 0.04604(5) 0.32496(4) 0.0417(3) Uani 1 1 d . .
H4 H 0.0512 0.0343 0.3150 0.050 Uiso 1 1 calc R U
O1 O 0.60263(9) 0.33017(5) 0.58830(5) 0.0491(3) Uani 1 1 d . .
H1 H 0.6108 0.3591 0.6015 0.059 Uiso 1 1 calc R U
N3 N 0.56273(9) 0.19920(5) 0.50952(6) 0.0361(3) Uani 1 1 d . .
N12 N -0.06510(8) 0.31420(5) 0.28514(5) 0.0342(3) Uani 1 1 d . .
N4 N 0.44278(8) 0.14195(5) 0.53969(5) 0.0322(3) Uani 1 1 d . .
N10 N 0.36524(8) 0.18116(5) 0.36385(5) 0.0346(3) Uani 1 1 d . .
N9 N 0.33188(8) 0.07778(5) 0.38730(5) 0.0338(3) Uani 1 1 d . .
N11 N 0.09712(9) 0.35565(6) 0.30742(6) 0.0402(3) Uani 1 1 d . .
N5 N 0.17780(8) 0.23729(6) 0.63473(5) 0.0363(3) Uani 1 1 d . .
N6 N 0.20543(9) 0.33855(6) 0.67670(6) 0.0388(3) Uani 1 1 d . .
N8 N -0.03863(9) 0.01440(6) 0.33181(6) 0.0390(3) Uani 1 1 d . .
N7 N -0.17253(9) 0.08491(6) 0.31247(6) 0.0402(3) Uani 1 1 d . .
N2 N 0.60528(9) 0.42731(6) 0.59278(6) 0.0426(4) Uani 1 1 d . .
N1 N 0.49009(9) 0.47457(6) 0.63927(6) 0.0409(3) Uani 1 1 d . .
C26 C 0.30626(9) 0.16901(6) 0.51642(6) 0.0308(3) Uani 1 1 d . .
C100 C -0.11810(10) 0.21882(7) 0.31320(6) 0.0335(4) Uani 1 1 d . .
C25 C 0.37618(10) 0.14564(6) 0.50604(6) 0.0309(3) Uani 1 1 d . .
H25 H 0.3720 0.1329 0.4735 0.037 Uiso 1 1 calc R U
C66 C 0.23390(10) 0.04280(6) 0.45084(6) 0.0320(3) Uani 1 1 d . .
H66 H 0.2886 0.0496 0.4669 0.038 Uiso 1 1 calc R U
C27 C 0.30935(9) 0.18656(7) 0.56435(6) 0.0326(3) Uani 1 1 d . .
C20 C 0.50950(10) 0.11735(6) 0.52681(6) 0.0314(3) Uani 1 1 d . .
H20 H 0.4941 0.1103 0.4901 0.038 Uiso 1 1 calc R U
C73 C 0.25885(10) 0.06590(6) 0.36888(6) 0.0331(3) Uani 1 1 d . .
H73 H 0.2372 0.0676 0.3336 0.040 Uiso 1 1 calc R U
C19 C 0.58177(10) 0.15282(6) 0.53999(7) 0.0332(4) Uani 1 1 d . .
H19 H 0.5950 0.1620 0.5762 0.040 Uiso 1 1 calc R U
C31 C 0.23502(10) 0.17306(7) 0.47774(6) 0.0343(4) Uani 1 1 d . .
H31 H 0.2340 0.1614 0.4453 0.041 Uiso 1 1 calc R U
C65 C 0.20592(10) 0.04966(6) 0.39897(6) 0.0319(3) Uani 1 1 d . .
C81 C 0.31941(10) 0.25328(6) 0.40028(6) 0.0336(3) Uani 1 1 d . .
C28 C 0.23955(10) 0.20659(7) 0.57345(6) 0.0342(4) Uani 1 1 d . .
C30 C 0.16594(10) 0.19357(7) 0.48554(6) 0.0362(4) Uani 1 1 d . .
C98 C -0.10003(10) 0.31304(7) 0.31989(6) 0.0348(4) Uani 1 1 d . .
H98 H -0.1083 0.3439 0.3354 0.042 Uiso 1 1 calc R U
C93 C -0.04665(10) 0.36338(6) 0.26655(6) 0.0323(3) Uani 1 1 d . .
H93 H -0.0497 0.3909 0.2907 0.039 Uiso 1 1 calc R U
C38 C 0.15250(10) 0.30205(7) 0.69107(7) 0.0364(4) Uani 1 1 d . .
H38 H 0.0975 0.3053 0.6678 0.044 Uiso 1 1 calc R U
C67 C 0.18493(10) 0.02650(6) 0.47990(6) 0.0331(3) Uani 1 1 d . .
C63 C 0.07415(10) 0.02348(7) 0.40313(7) 0.0352(4) Uani 1 1 d . .
C18 C 0.57926(10) 0.24105(7) 0.53337(7) 0.0363(4) Uani 1 1 d . .
H18 H 0.6004 0.2398 0.5687 0.044 Uiso 1 1 calc R U
C80 C 0.37363(10) 0.21050(6) 0.40168(7) 0.0335(4) Uani 1 1 d . .
H80 H 0.4158 0.2043 0.4311 0.040 Uiso 1 1 calc R U
C104 C -0.16477(10) 0.26603(7) 0.37481(7) 0.0363(4) Uani 1 1 d . .
H104 H -0.1710 0.2976 0.3900 0.044 Uiso 1 1 calc R U
C29 C 0.17055(10) 0.20986(7) 0.53388(7) 0.0373(4) Uani 1 1 d . .
H29 H 0.1240 0.2240 0.5401 0.045 Uiso 1 1 calc R U
C102 C -0.18311(10) 0.17639(7) 0.36799(6) 0.0355(4) Uani 1 1 d . .
H102 H -0.2019 0.1458 0.3789 0.043 Uiso 1 1 calc R U
C101 C -0.14695(10) 0.17399(7) 0.32913(6) 0.0346(4) Uani 1 1 d . .
C92 C 0.03704(10) 0.36177(7) 0.25914(7) 0.0345(4) Uani 1 1 d . .
H92 H 0.0405 0.3321 0.2374 0.041 Uiso 1 1 calc R U
C37 C 0.18394(10) 0.24825(7) 0.68716(6) 0.0353(4) Uani 1 1 d . .
H37 H 0.2412 0.2461 0.7072 0.042 Uiso 1 1 calc R U
C99 C -0.12736(10) 0.26550(7) 0.33611(6) 0.0332(4) Uani 1 1 d . .
C8 C 0.56878(11) 0.38336(7) 0.51491(7) 0.0396(4) Uani 1 1 d . .
C82 C 0.25830(10) 0.26460(7) 0.35683(6) 0.0345(4) Uani 1 1 d . .
C64 C 0.12565(10) 0.03981(7) 0.37477(6) 0.0343(4) Uani 1 1 d . .
C68 C 0.10476(10) 0.01741(7) 0.45444(6) 0.0365(4) Uani 1 1 d . .
H68 H 0.0696 0.0066 0.4731 0.044 Uiso 1 1 calc R U
C10 C 0.56711(10) 0.29111(6) 0.50871(7) 0.0375(4) Uani 1 1 d . .
C62 C -0.00946(10) 0.01118(7) 0.37867(7) 0.0375(4) Uani 1 1 d . .
H62 H -0.0429 0.0005 0.3985 0.045 Uiso 1 1 calc R U
C109 C -0.14264(10) 0.12618(7) 0.30248(7) 0.0365(4) Uani 1 1 d . .
H109 H -0.1164 0.1263 0.2768 0.044 Uiso 1 1 calc R U
C9 C 0.57978(11) 0.33497(7) 0.53801(7) 0.0386(4) Uani 1 1 d . .
C45 C 0.30947(11) 0.40958(7) 0.64852(7) 0.0369(4) Uani 1 1 d . .
C86 C 0.32950(11) 0.28373(7) 0.44273(7) 0.0377(4) Uani 1 1 d . .
H86 H 0.3707 0.2755 0.4720 0.045 Uiso 1 1 calc R U
C12 C 0.53129(11) 0.34313(7) 0.43246(7) 0.0379(4) Uani 1 1 d . .
C14 C 0.50136(11) 0.34833(7) 0.37551(7) 0.0401(4) Uani 1 1 d . .
C69 C 0.21428(11) 0.01901(7) 0.53645(6) 0.0365(4) Uani 1 1 d . .
C103 C -0.19296(10) 0.22198(7) 0.39160(7) 0.0360(4) Uani 1 1 d . .
C83 C 0.20839(10) 0.30669(7) 0.35647(7) 0.0362(4) Uani 1 1 d . .
C91 C 0.14409(10) 0.31827(7) 0.31087(7) 0.0361(4) Uani 1 1 d . .
H91 H 0.1376 0.2966 0.2827 0.043 Uiso 1 1 calc R U
C46 C 0.35576(11) 0.44669(7) 0.63366(7) 0.0388(4) Uani 1 1 d . .
C56 C -0.17045(11) 0.04169(7) 0.27996(7) 0.0394(4) Uani 1 1 d . .
H56 H -0.1458 0.0526 0.2532 0.047 Uiso 1 1 calc R U
C24 C 0.65372(11) 0.12642(7) 0.52925(8) 0.0416(4) Uani 1 1 d . .
H24A H 0.6422 0.1200 0.4929 0.050 Uiso 1 1 calc R U
H24B H 0.7010 0.1490 0.5393 0.050 Uiso 1 1 calc R U
C22 C 0.60051(11) 0.04115(7) 0.54442(8) 0.0421(4) Uani 1 1 d . .
H22A H 0.6132 0.0095 0.5642 0.051 Uiso 1 1 calc R U
H22B H 0.5872 0.0320 0.5086 0.051 Uiso 1 1 calc R U
C74 C 0.37666(11) 0.09023(7) 0.35119(7) 0.0370(4) Uani 1 1 d . .
H74 H 0.3383 0.0945 0.3173 0.044 Uiso 1 1 calc R U
C36 C 0.24054(10) 0.22232(7) 0.62412(7) 0.0354(4) Uani 1 1 d . .
H36 H 0.2896 0.2213 0.6498 0.042 Uiso 1 1 calc R U
C11 C 0.54332(10) 0.29604(7) 0.45661(7) 0.0359(4) Uani 1 1 d . .
H11 H 0.5350 0.2660 0.4368 0.043 Uiso 1 1 calc R U
C105 C -0.23241(11) 0.22190(8) 0.43429(7) 0.0407(4) Uani 1 1 d . .
C84 C 0.22148(11) 0.33606(7) 0.39941(7) 0.0393(4) Uani 1 1 d . .
H84 H 0.1880 0.3647 0.3988 0.047 Uiso 1 1 calc R U
C57 C -0.12123(10) -0.00201(7) 0.30972(7) 0.0386(4) Uani 1 1 d . .
H57 H -0.1451 -0.0122 0.3370 0.046 Uiso 1 1 calc R U
C75 C 0.42255(10) 0.13973(7) 0.36646(7) 0.0360(4) Uani 1 1 d . .
H75 H 0.4579 0.1366 0.4014 0.043 Uiso 1 1 calc R U
C7 C 0.58210(11) 0.42968(7) 0.54519(7) 0.0402(4) Uani 1 1 d . .
H7 H 0.5734 0.4619 0.5292 0.048 Uiso 1 1 calc R U
C43 C 0.17528(11) 0.37514(7) 0.64749(7) 0.0414(4) Uani 1 1 d . .
H43 H 0.1187 0.3776 0.6350 0.050 Uiso 1 1 calc R U
C13 C 0.54410(11) 0.38624(7) 0.46280(7) 0.0393(4) Uani 1 1 d . .
H13 H 0.5357 0.4188 0.4475 0.047 Uiso 1 1 calc R U
C85 C 0.28124(11) 0.32567(7) 0.44342(7) 0.0409(4) Uani 1 1 d . .
C47 C 0.31726(11) 0.48637(7) 0.60286(7) 0.0417(4) Uani 1 1 d . .
H47 H 0.3491 0.5113 0.5927 0.050 Uiso 1 1 calc R U
C21 C 0.52877(10) 0.06712(6) 0.55531(7) 0.0373(4) Uani 1 1 d . .
H21A H 0.5405 0.0737 0.5916 0.045 Uiso 1 1 calc R U
H21B H 0.4817 0.0443 0.5454 0.045 Uiso 1 1 calc R U
C54 C 0.44350(11) 0.44333(7) 0.65171(7) 0.0397(4) Uani 1 1 d . .
H54 H 0.4664 0.4164 0.6738 0.048 Uiso 1 1 calc R U
C44 C 0.22500(11) 0.41329(7) 0.63266(7) 0.0401(4) Uani 1 1 d . .
C48 C 0.23444(12) 0.49110(7) 0.58637(8) 0.0451(4) Uani 1 1 d . .
C32 C 0.08695(11) 0.19763(8) 0.44431(7) 0.0450(4) Uani 1 1 d . .
C1 C 0.57597(11) 0.46823(7) 0.66353(7) 0.0395(4) Uani 1 1 d . .
H8 H 0.5852 0.4335 0.6787 0.047 Uiso 1 1 calc R U
C42 C 0.13507(12) 0.20879(8) 0.70616(8) 0.0459(4) Uani 1 1 d . .
H42A H 0.0797 0.2083 0.6840 0.055 Uiso 1 1 calc R U
H42B H 0.1585 0.1747 0.7051 0.055 Uiso 1 1 calc R U
C49 C 0.18976(11) 0.45382(8) 0.60244(7) 0.0430(4) Uani 1 1 d . .
H49 H 0.1331 0.4563 0.5923 0.052 Uiso 1 1 calc R U
C15 C 0.41537(12) 0.36926(7) 0.36150(8) 0.0455(4) Uani 1 1 d . .
H15A H 0.3808 0.3458 0.3733 0.068 Uiso 1 1 calc R U
H15B H 0.3956 0.3727 0.3251 0.068 Uiso 1 1 calc R U
H15C H 0.4150 0.4026 0.3771 0.068 Uiso 1 1 calc R U
C17 C 0.50002(13) 0.29744(7) 0.34873(8) 0.0460(4) Uani 1 1 d . .
H17A H 0.5537 0.2825 0.3583 0.069 Uiso 1 1 calc R U
H17B H 0.4830 0.3029 0.3125 0.069 Uiso 1 1 calc R U
H17C H 0.4625 0.2743 0.3582 0.069 Uiso 1 1 calc R U
C23 C 0.67265(11) 0.07606(7) 0.55737(8) 0.0455(5) Uani 1 1 d . .
H23A H 0.7179 0.0593 0.5486 0.055 Uiso 1 1 calc R U
H23B H 0.6889 0.0827 0.5938 0.055 Uiso 1 1 calc R U
C39 C 0.14923(12) 0.31307(8) 0.74424(7) 0.0474(5) Uani 1 1 d . .
H39A H 0.2043 0.3135 0.7669 0.057 Uiso 1 1 calc R U
H39B H 0.1255 0.3471 0.7454 0.057 Uiso 1 1 calc R U
C70 C 0.30527(11) 0.02306(8) 0.55617(7) 0.0448(4) Uani 1 1 d . .
H70A H 0.3303 -0.0013 0.5385 0.067 Uiso 1 1 calc R U
H70B H 0.3217 0.0154 0.5920 0.067 Uiso 1 1 calc R U
H70C H 0.3221 0.0576 0.5507 0.067 Uiso 1 1 calc R U
C2 C 0.62162(11) 0.47282(7) 0.62415(7) 0.0414(4) Uani 1 1 d . .
H9 H 0.6033 0.5037 0.6032 0.050 Uiso 1 1 calc R U
C94 C -0.10934(11) 0.37233(8) 0.21674(7) 0.0437(4) Uani 1 1 d . .
H94A H -0.1100 0.3429 0.1945 0.052 Uiso 1 1 calc R U
H94B H -0.1629 0.3749 0.2225 0.052 Uiso 1 1 calc R U
C72 C 0.17653(12) 0.06045(8) 0.56155(7) 0.0442(4) Uani 1 1 d . .
H72A H 0.1945 0.0561 0.5979 0.066 Uiso 1 1 calc R U
H72B H 0.1181 0.0576 0.5501 0.066 Uiso 1 1 calc R U
H72C H 0.1929 0.0940 0.5527 0.066 Uiso 1 1 calc R U
C61 C -0.25611(11) 0.02354(8) 0.25586(8) 0.0475(5) Uani 1 1 d . .
H61A H -0.2820 0.0153 0.2824 0.057 Uiso 1 1 calc R U
H61B H -0.2870 0.0514 0.2353 0.057 Uiso 1 1 calc R U
C40 C 0.09995(13) 0.27338(9) 0.76238(8) 0.0504(5) Uani 1 1 d . .
H40A H 0.1008 0.2808 0.7973 0.060 Uiso 1 1 calc R U
H40B H 0.0437 0.2749 0.7416 0.060 Uiso 1 1 calc R U
C6 C 0.60223(13) 0.50785(7) 0.70507(7) 0.0471(5) Uani 1 1 d . .
H6A H 0.5841 0.5419 0.6913 0.057 Uiso 1 1 calc R U
H6B H 0.5761 0.5003 0.7316 0.057 Uiso 1 1 calc R U
C97 C 0.05311(12) 0.41052(7) 0.23357(8) 0.0453(4) Uani 1 1 d . .
H97A H 0.0525 0.4400 0.2556 0.054 Uiso 1 1 calc R U
H97B H 0.1068 0.4086 0.2279 0.054 Uiso 1 1 calc R U
C108 C -0.17990(12) 0.19093(9) 0.47812(7) 0.0500(5) Uani 1 1 d . .
H10A H -0.2035 0.1918 0.5062 0.075 Uiso 1 1 calc R U
H10B H -0.1261 0.2057 0.4885 0.075 Uiso 1 1 calc R U
H10C H -0.1767 0.1556 0.4676 0.075 Uiso 1 1 calc R U
C96 C -0.00949(13) 0.41803(8) 0.18405(8) 0.0504(5) Uani 1 1 d . .
H96A H 0.0017 0.4499 0.1683 0.061 Uiso 1 1 calc R U
H96B H -0.0069 0.3895 0.1614 0.061 Uiso 1 1 calc R U
C71 C 0.18947(13) -0.03395(8) 0.55051(7) 0.0460(4) Uani 1 1 d . .
H71A H 0.2161 -0.0602 0.5359 0.069 Uiso 1 1 calc R U
H71B H 0.1313 -0.0378 0.5376 0.069 Uiso 1 1 calc R U
H71C H 0.2052 -0.0375 0.5869 0.069 Uiso 1 1 calc R U
C60 C -0.25829(13) -0.02310(8) 0.22311(8) 0.0525(5) Uani 1 1 d . .
H60A H -0.3142 -0.0351 0.2103 0.063 Uiso 1 1 calc R U
H60B H -0.2389 -0.0137 0.1941 0.063 Uiso 1 1 calc R U
C41 C 0.13338(13) 0.22039(9) 0.75935(8) 0.0521(5) Uani 1 1 d . .
H41A H 0.0998 0.1949 0.7702 0.063 Uiso 1 1 calc R U
H41B H 0.1883 0.2181 0.7820 0.063 Uiso 1 1 calc R U
C16 C 0.55621(13) 0.38481(8) 0.35648(8) 0.0496(5) Uani 1 1 d . .
H16A H 0.5539 0.4188 0.3704 0.074 Uiso 1 1 calc R U
H16B H 0.5381 0.3865 0.3199 0.074 Uiso 1 1 calc R U
H16C H 0.6114 0.3722 0.3670 0.074 Uiso 1 1 calc R U
C76 C 0.47339(13) 0.15188(7) 0.33106(9) 0.0483(5) Uani 1 1 d . .
H76A H 0.5045 0.1833 0.3423 0.058 Uiso 1 1 calc R U
H76B H 0.4380 0.1579 0.2970 0.058 Uiso 1 1 calc R U
C106 C -0.31491(11) 0.19692(9) 0.41700(8) 0.0512(5) Uani 1 1 d . .
H10D H -0.3410 0.1986 0.4439 0.077 Uiso 1 1 calc R U
H10E H -0.3089 0.1613 0.4084 0.077 Uiso 1 1 calc R U
H10F H -0.3477 0.2149 0.3876 0.077 Uiso 1 1 calc R U
C58 C -0.12155(12) -0.04778(8) 0.27605(8) 0.0490(5) Uani 1 1 d . .
H58A H -0.0960 -0.0384 0.2497 0.059 Uiso 1 1 calc R U
H58B H -0.0902 -0.0758 0.2960 0.059 Uiso 1 1 calc R U
C87 C 0.29211(13) 0.36013(8) 0.48918(8) 0.0492(5) Uani 1 1 d . .
C95 C -0.09247(13) 0.42060(8) 0.19131(8) 0.0536(5) Uani 1 1 d . .
H95A H -0.1327 0.4244 0.1585 0.064 Uiso 1 1 calc R U
H95B H -0.0965 0.4505 0.2121 0.064 Uiso 1 1 calc R U
C59 C -0.20670(12) -0.06578(8) 0.25202(9) 0.0532(5) Uani 1 1 d . .
H59A H -0.2057 -0.0944 0.2291 0.064 Uiso 1 1 calc R U
H59B H -0.2304 -0.0783 0.2783 0.064 Uiso 1 1 calc R U
C3 C 0.71222(12) 0.47563(9) 0.64809(9) 0.0533(5) Uani 1 1 d . .
H3A H 0.7313 0.4424 0.6637 0.064 Uiso 1 1 calc R U
H3B H 0.7393 0.4822 0.6218 0.064 Uiso 1 1 calc R U
C35 C 0.09590(12) 0.18250(9) 0.39351(7) 0.0516(5) Uani 1 1 d . .
H35A H 0.1368 0.2038 0.3854 0.077 Uiso 1 1 calc R U
H35B H 0.0447 0.1872 0.3681 0.077 Uiso 1 1 calc R U
H35C H 0.1119 0.1467 0.3943 0.077 Uiso 1 1 calc R U
C79 C 0.43412(14) 0.04676(8) 0.34972(10) 0.0570(6) Uani 1 1 d . .
H79A H 0.4033 0.0151 0.3390 0.068 Uiso 1 1 calc R U
H79B H 0.4703 0.0412 0.3836 0.068 Uiso 1 1 calc R U
C3R C 0.53557(16) 0.25049(11) 0.66103(9) 0.0621(6) Uani 1 1 d . .
C50 C 0.19334(13) 0.53594(8) 0.55382(9) 0.0540(5) Uani 1 1 d . .
C5 C 0.69198(14) 0.50888(10) 0.72774(9) 0.0596(6) Uani 1 1 d . .
H5A H 0.7097 0.4763 0.7450 0.071 Uiso 1 1 calc R U
H5B H 0.7061 0.5365 0.7528 0.071 Uiso 1 1 calc R U
C107 C -0.24244(15) 0.27553(9) 0.45274(9) 0.0596(6) Uani 1 1 d . .
H10G H -0.2762 0.2956 0.4253 0.089 Uiso 1 1 calc R U
H10H H -0.1899 0.2917 0.4647 0.089 Uiso 1 1 calc R U
H10I H -0.2677 0.2737 0.4801 0.089 Uiso 1 1 calc R U
N2R N 0.58452(16) 0.22143(12) 0.66946(10) 0.0921(8) Uani 1 1 d . .
C4 C 0.73502(13) 0.51731(9) 0.68761(9) 0.0570(6) Uani 1 1 d . .
H4A H 0.7936 0.5170 0.7030 0.068 Uiso 1 1 calc R U
H4B H 0.7202 0.5509 0.6718 0.068 Uiso 1 1 calc R U
C34 C 0.02594(12) 0.16233(11) 0.45738(9) 0.0615(6) Uani 1 1 d . .
H34A H -0.0261 0.1663 0.4326 0.092 Uiso 1 1 calc R U
H34B H 0.0209 0.1710 0.4906 0.092 Uiso 1 1 calc R U
H34C H 0.0439 0.1270 0.4574 0.092 Uiso 1 1 calc R U
C77 C 0.53078(15) 0.10800(8) 0.32964(11) 0.0671(7) Uani 1 1 d . .
H77A H 0.5622 0.1163 0.3060 0.081 Uiso 1 1 calc R U
H77B H 0.5685 0.1033 0.3632 0.081 Uiso 1 1 calc R U
C1R C 0.15701(19) 0.15175(10) 0.24252(10) 0.0680(7) Uani 1 1 d . .
C78 C 0.48390(16) 0.05905(8) 0.31333(12) 0.0733(8) Uani 1 1 d . .
H78A H 0.5213 0.0307 0.3130 0.088 Uiso 1 1 calc R U
H78B H 0.4481 0.0631 0.2791 0.088 Uiso 1 1 calc R U
C33 C 0.05762(15) 0.25294(10) 0.44084(9) 0.0691(7) Uani 1 1 d . .
H33A H 0.0974 0.2751 0.4325 0.104 Uiso 1 1 calc R U
H33B H 0.0500 0.2633 0.4730 0.104 Uiso 1 1 calc R U
H33C H 0.0067 0.2557 0.4148 0.104 Uiso 1 1 calc R U
N1R N 0.2054(2) 0.14543(12) 0.22337(11) 0.1048(10) Uani 1 1 d . .
C90 C 0.35636(16) 0.34003(11) 0.53415(9) 0.0679(7) Uani 1 1 d . .
H90A H 0.3614 0.3629 0.5626 0.102 Uiso 1 1 calc R U
H90B H 0.4076 0.3383 0.5260 0.102 Uiso 1 1 calc R U
H90C H 0.3414 0.3060 0.5427 0.102 Uiso 1 1 calc R U
C88 C 0.21329(16) 0.36376(12) 0.50322(10) 0.0741(8) Uani 1 1 d . .
H88A H 0.1717 0.3779 0.4751 0.111 Uiso 1 1 calc R U
H88B H 0.2204 0.3860 0.5324 0.111 Uiso 1 1 calc R U
H88C H 0.1972 0.3298 0.5112 0.111 Uiso 1 1 calc R U
C89 C 0.31711(19) 0.41347(10) 0.47602(10) 0.0740(7) Uani 1 1 d . .
H89A H 0.2762 0.4268 0.4471 0.111 Uiso 1 1 calc R U
H89B H 0.3684 0.4112 0.4680 0.111 Uiso 1 1 calc R U
H89C H 0.3226 0.4363 0.5046 0.111 Uiso 1 1 calc R U
C2R C 0.09671(17) 0.16000(11) 0.26758(10) 0.0728(7) Uani 1 1 d . .
H2R1 H 0.1110 0.1418 0.2995 0.109 Uiso 1 1 calc R U
H2R2 H 0.0452 0.1474 0.2467 0.109 Uiso 1 1 calc R U
H2R3 H 0.0925 0.1965 0.2737 0.109 Uiso 1 1 calc R U
C4R C 0.47138(18) 0.28729(11) 0.65043(12) 0.0821(8) Uani 1 1 d . .
H4R1 H 0.4260 0.2741 0.6241 0.123 Uiso 1 1 calc R U
H4R2 H 0.4900 0.3192 0.6392 0.123 Uiso 1 1 calc R U
H4R3 H 0.4547 0.2935 0.6807 0.123 Uiso 1 1 calc R U
C51 C 0.1762(3) 0.57702(11) 0.58843(13) 0.1071(12) Uani 1 1 d . .
H51A H 0.2258 0.5855 0.6140 0.161 Uiso 1 1 calc R U
H51B H 0.1366 0.5644 0.6046 0.161 Uiso 1 1 calc R U
H51C H 0.1554 0.6075 0.5689 0.161 Uiso 1 1 calc R U
C52 C 0.1164(2) 0.51899(13) 0.51657(14) 0.1188(16) Uani 1 1 d . .
H52A H 0.0999 0.5445 0.4901 0.178 Uiso 1 1 calc R U
H52B H 0.0745 0.5151 0.5336 0.178 Uiso 1 1 calc R U
H52C H 0.1252 0.4864 0.5019 0.178 Uiso 1 1 calc R U
C53 C 0.2468(2) 0.55974(16) 0.52533(15) 0.1203(15) Uani 1 1 d . .
H53A H 0.2997 0.5665 0.5483 0.180 Uiso 1 1 calc R U
H53B H 0.2230 0.5917 0.5102 0.180 Uiso 1 1 calc R U
H53C H 0.2523 0.5364 0.4991 0.180 Uiso 1 1 calc R U

loop_
_atom_site_aniso_label
_atom_site_aniso_U_11
_atom_site_aniso_U_22
_atom_site_aniso_U_33
_atom_site_aniso_U_23
_atom_site_aniso_U_13
_atom_site_aniso_U_12
O6 0.0492(7) 0.0356(6) 0.0440(7) 0.0025(6) 0.0256(6) -0.0028(6)
O3 0.0429(7) 0.0377(7) 0.0461(7) 0.0019(6) 0.0186(6) -0.0024(5)
O5 0.0462(7) 0.0381(7) 0.0397(7) -0.0077(6) 0.0128(5) 0.0083(6)
O2 0.0320(6) 0.0528(8) 0.0361(6) -0.0035(6) 0.0106(5) 0.0120(6)
O4 0.0413(7) 0.0517(8) 0.0336(6) 0.0013(6) 0.0131(5) -0.0102(6)
O1 0.0700(9) 0.0307(6) 0.0482(8) 0.0009(6) 0.0193(7) 0.0010(7)
N3 0.0411(8) 0.0258(7) 0.0471(8) 0.0078(6) 0.0215(7) 0.0052(6)
N12 0.0371(7) 0.0311(7) 0.0363(8) 0.0043(6) 0.0136(6) 0.0005(6)
N4 0.0335(7) 0.0288(7) 0.0390(8) 0.0018(6) 0.0181(6) 0.0058(6)
N10 0.0377(7) 0.0301(7) 0.0403(8) 0.0004(6) 0.0181(6) 0.0004(6)
N9 0.0373(7) 0.0319(7) 0.0387(8) 0.0037(6) 0.0216(6) -0.0004(6)
N11 0.0377(8) 0.0368(8) 0.0470(9) -0.0091(7) 0.0135(7) 0.0008(6)
N5 0.0329(7) 0.0401(8) 0.0384(8) -0.0067(6) 0.0142(6) 0.0017(6)
N6 0.0401(8) 0.0379(8) 0.0438(8) -0.0092(7) 0.0204(7) -0.0051(7)
N8 0.0374(7) 0.0376(8) 0.0431(9) 0.0014(7) 0.0130(6) -0.0063(6)
N7 0.0424(8) 0.0360(8) 0.0460(9) 0.0030(7) 0.0187(7) -0.0034(7)
N2 0.0461(8) 0.0302(8) 0.0536(10) -0.0016(7) 0.0174(7) -0.0021(7)
N1 0.0443(8) 0.0308(7) 0.0495(9) 0.0015(7) 0.0161(7) -0.0009(6)
C26 0.0308(8) 0.0287(8) 0.0360(9) 0.0026(7) 0.0147(7) 0.0042(6)
C100 0.0313(8) 0.0381(9) 0.0329(9) 0.0045(7) 0.0119(7) -0.0005(7)
C25 0.0360(8) 0.0266(8) 0.0347(8) 0.0023(7) 0.0177(7) 0.0028(7)
C66 0.0358(8) 0.0296(8) 0.0348(9) -0.0015(7) 0.0169(7) -0.0011(7)
C27 0.0308(8) 0.0340(8) 0.0348(9) 0.0027(7) 0.0123(7) 0.0064(7)
C20 0.0360(8) 0.0267(8) 0.0367(9) 0.0023(7) 0.0187(7) 0.0059(7)
C73 0.0417(9) 0.0291(8) 0.0345(9) -0.0012(7) 0.0203(7) -0.0022(7)
C19 0.0346(8) 0.0254(8) 0.0430(9) 0.0073(7) 0.0166(7) 0.0057(7)
C31 0.0365(8) 0.0343(9) 0.0343(9) 0.0020(7) 0.0136(7) 0.0029(7)
C65 0.0353(8) 0.0298(8) 0.0353(9) 0.0013(7) 0.0175(7) -0.0001(7)
C81 0.0409(9) 0.0293(8) 0.0346(9) 0.0003(7) 0.0170(7) -0.0005(7)
C28 0.0343(8) 0.0340(9) 0.0366(9) -0.0006(7) 0.0138(7) 0.0046(7)
C30 0.0325(8) 0.0397(9) 0.0368(9) 0.0005(7) 0.0100(7) 0.0035(7)
C98 0.0351(8) 0.0328(9) 0.0376(9) 0.0040(7) 0.0118(7) 0.0025(7)
C93 0.0363(8) 0.0284(8) 0.0359(9) 0.0044(7) 0.0162(7) 0.0031(7)
C38 0.0342(8) 0.0394(9) 0.0399(9) -0.0077(8) 0.0171(7) -0.0025(7)
C67 0.0379(8) 0.0309(8) 0.0349(9) -0.0020(7) 0.0176(7) 0.0000(7)
C63 0.0359(8) 0.0338(9) 0.0396(9) -0.0028(7) 0.0166(7) -0.0032(7)
C18 0.0404(9) 0.0297(9) 0.0433(10) 0.0039(7) 0.0193(8) 0.0040(7)
C80 0.0350(8) 0.0310(8) 0.0373(9) 0.0032(7) 0.0147(7) -0.0021(7)
C104 0.0342(8) 0.0367(9) 0.0412(9) 0.0030(8) 0.0158(7) 0.0027(7)
C29 0.0332(8) 0.0392(9) 0.0420(10) 0.0014(8) 0.0146(7) 0.0096(7)
C102 0.0322(8) 0.0367(9) 0.0390(9) 0.0072(7) 0.0121(7) -0.0005(7)
C101 0.0312(8) 0.0355(9) 0.0369(9) 0.0032(7) 0.0090(7) -0.0007(7)
C92 0.0363(8) 0.0310(8) 0.0397(9) -0.0025(7) 0.0166(7) -0.0011(7)
C37 0.0306(8) 0.0413(9) 0.0364(9) -0.0036(8) 0.0134(7) 0.0023(7)
C99 0.0312(8) 0.0349(9) 0.0348(9) 0.0047(7) 0.0115(7) 0.0005(7)
C8 0.0427(9) 0.0242(8) 0.0553(11) 0.0013(8) 0.0193(8) 0.0012(7)
C82 0.0368(8) 0.0330(8) 0.0371(9) -0.0039(7) 0.0160(7) -0.0021(7)
C64 0.0423(9) 0.0316(8) 0.0330(9) 0.0004(7) 0.0167(7) -0.0010(7)
C68 0.0403(9) 0.0387(9) 0.0376(9) -0.0010(8) 0.0224(7) -0.0046(7)
C10 0.0387(9) 0.0249(8) 0.0537(11) 0.0030(8) 0.0207(8) 0.0029(7)
C62 0.0378(9) 0.0342(9) 0.0449(10) 0.0008(8) 0.0188(8) -0.0044(7)
C109 0.0341(8) 0.0367(9) 0.0402(9) 0.0064(8) 0.0129(7) -0.0010(7)
C9 0.0443(9) 0.0297(8) 0.0430(10) 0.0024(7) 0.0142(8) 0.0022(7)
C45 0.0458(9) 0.0318(9) 0.0368(9) -0.0079(7) 0.0176(8) -0.0013(7)
C86 0.0439(9) 0.0357(9) 0.0353(9) -0.0014(7) 0.0141(7) -0.0006(8)
C12 0.0402(9) 0.0279(8) 0.0507(11) 0.0047(8) 0.0213(8) 0.0015(7)
C14 0.0477(10) 0.0288(8) 0.0481(11) 0.0041(8) 0.0206(8) -0.0001(8)
C69 0.0439(9) 0.0349(9) 0.0361(9) -0.0006(7) 0.0201(8) -0.0037(7)
C103 0.0305(8) 0.0413(10) 0.0390(9) 0.0082(8) 0.0141(7) 0.0031(7)
C83 0.0367(8) 0.0358(9) 0.0380(9) -0.0028(7) 0.0134(7) 0.0003(7)
C91 0.0395(9) 0.0336(9) 0.0386(9) -0.0036(7) 0.0166(7) -0.0007(7)
C46 0.0439(9) 0.0324(9) 0.0434(10) -0.0048(8) 0.0176(8) -0.0012(7)
C56 0.0410(9) 0.0373(9) 0.0408(10) 0.0033(8) 0.0127(8) -0.0074(8)
C24 0.0401(9) 0.0293(9) 0.0642(12) 0.0079(8) 0.0292(9) 0.0054(7)
C22 0.0481(10) 0.0284(8) 0.0597(12) 0.0095(8) 0.0312(9) 0.0094(8)
C74 0.0451(9) 0.0314(9) 0.0444(10) 0.0019(7) 0.0286(8) -0.0007(7)
C36 0.0322(8) 0.0385(9) 0.0367(9) 0.0013(7) 0.0116(7) 0.0080(7)
C11 0.0386(9) 0.0271(8) 0.0459(10) 0.0010(7) 0.0179(8) 0.0011(7)
C105 0.0366(9) 0.0473(11) 0.0450(10) 0.0088(8) 0.0226(8) 0.0020(8)
C84 0.0419(9) 0.0363(9) 0.0427(10) -0.0058(8) 0.0166(8) 0.0028(8)
C57 0.0380(9) 0.0355(9) 0.0437(10) 0.0057(8) 0.0135(8) -0.0087(7)
C75 0.0380(9) 0.0302(8) 0.0464(10) 0.0063(7) 0.0227(8) 0.0026(7)
C7 0.0432(9) 0.0270(8) 0.0540(12) 0.0015(8) 0.0193(8) -0.0034(7)
C43 0.0417(9) 0.0435(10) 0.0440(10) -0.0134(9) 0.0201(8) -0.0020(8)
C13 0.0438(9) 0.0257(8) 0.0520(11) 0.0049(8) 0.0192(8) 0.0010(7)
C85 0.0466(10) 0.0386(10) 0.0410(10) -0.0061(8) 0.0180(8) 0.0007(8)
C47 0.0471(10) 0.0327(9) 0.0466(10) -0.0042(8) 0.0154(8) -0.0022(8)
C21 0.0414(9) 0.0275(8) 0.0515(10) 0.0089(8) 0.0271(8) 0.0056(7)
C54 0.0454(10) 0.0318(9) 0.0431(10) -0.0011(8) 0.0143(8) -0.0010(8)
C44 0.0439(9) 0.0381(9) 0.0423(10) -0.0102(8) 0.0183(8) -0.0024(8)
C48 0.0531(11) 0.0360(10) 0.0469(11) -0.0058(8) 0.0151(9) 0.0025(8)
C32 0.0361(9) 0.0550(12) 0.0409(10) -0.0034(9) 0.0056(8) 0.0080(8)
C1 0.0420(9) 0.0303(9) 0.0464(10) 0.0036(8) 0.0127(8) -0.0026(7)
C42 0.0485(10) 0.0424(10) 0.0533(12) -0.0010(9) 0.0251(9) 0.0022(9)
C49 0.0419(9) 0.0419(10) 0.0470(11) -0.0100(9) 0.0154(8) 0.0015(8)
C15 0.0507(11) 0.0361(10) 0.0508(11) 0.0082(8) 0.0160(9) 0.0037(8)
C17 0.0626(12) 0.0321(9) 0.0490(11) 0.0012(8) 0.0249(9) 0.0004(9)
C23 0.0414(9) 0.0360(10) 0.0660(13) 0.0101(9) 0.0263(9) 0.0130(8)
C39 0.0493(11) 0.0529(12) 0.0479(11) -0.0155(9) 0.0267(9) -0.0101(9)
C70 0.0469(10) 0.0543(12) 0.0348(9) -0.0010(9) 0.0139(8) -0.0046(9)
C2 0.0446(10) 0.0293(9) 0.0516(11) 0.0019(8) 0.0151(8) -0.0039(7)
C94 0.0405(9) 0.0450(11) 0.0458(11) 0.0100(9) 0.0123(8) 0.0050(8)
C72 0.0565(11) 0.0445(10) 0.0395(10) -0.0008(8) 0.0266(9) -0.0014(9)
C61 0.0411(10) 0.0449(11) 0.0527(12) 0.0079(9) 0.0064(8) -0.0056(8)
C40 0.0527(11) 0.0608(13) 0.0478(11) -0.0093(10) 0.0310(9) -0.0049(10)
C6 0.0634(12) 0.0353(10) 0.0443(11) 0.0031(8) 0.0175(9) -0.0052(9)
C97 0.0517(11) 0.0338(9) 0.0603(12) -0.0018(9) 0.0319(10) -0.0065(8)
C108 0.0473(10) 0.0626(13) 0.0449(11) 0.0121(10) 0.0209(9) 0.0057(10)
C96 0.0779(14) 0.0351(10) 0.0475(11) 0.0085(9) 0.0327(10) -0.0004(10)
C71 0.0575(11) 0.0431(11) 0.0405(10) 0.0036(8) 0.0186(9) -0.0060(9)
C60 0.0517(11) 0.0446(11) 0.0534(12) 0.0030(9) 0.0014(9) -0.0136(9)
C41 0.0557(12) 0.0584(13) 0.0510(12) 0.0041(10) 0.0293(10) 0.0000(10)
C16 0.0586(12) 0.0390(10) 0.0585(12) 0.0063(9) 0.0285(10) -0.0072(9)
C76 0.0577(11) 0.0313(9) 0.0714(13) 0.0045(9) 0.0437(11) -0.0015(8)
C106 0.0374(9) 0.0697(14) 0.0520(12) 0.0124(11) 0.0217(9) 0.0006(9)
C58 0.0485(11) 0.0352(10) 0.0596(13) 0.0030(9) 0.0088(9) -0.0050(8)
C87 0.0556(11) 0.0497(12) 0.0442(11) -0.0147(9) 0.0172(9) 0.0052(9)
C95 0.0656(13) 0.0452(11) 0.0507(12) 0.0203(10) 0.0172(10) 0.0128(10)
C59 0.0548(12) 0.0348(10) 0.0647(13) 0.0028(10) 0.0078(10) -0.0124(9)
C3 0.0441(11) 0.0462(11) 0.0700(14) -0.0014(10) 0.0165(10) -0.0056(9)
C35 0.0432(10) 0.0673(14) 0.0401(11) -0.0013(10) 0.0046(8) 0.0056(10)
C79 0.0649(13) 0.0316(9) 0.0972(17) 0.0055(11) 0.0604(13) 0.0041(9)
C3R 0.0701(15) 0.0670(16) 0.0513(13) 0.0099(12) 0.0204(11) -0.0083(13)
C50 0.0540(12) 0.0424(11) 0.0621(13) 0.0017(10) 0.0103(10) 0.0034(9)
C5 0.0644(13) 0.0547(13) 0.0523(13) 0.0002(11) 0.0039(10) -0.0076(11)
C107 0.0731(14) 0.0526(13) 0.0714(15) 0.0031(11) 0.0506(13) 0.0047(11)
N2R 0.0858(17) 0.104(2) 0.0937(18) 0.0460(16) 0.0374(14) 0.0142(16)
C4 0.0465(11) 0.0478(12) 0.0705(15) -0.0017(11) 0.0061(10) -0.0093(9)
C34 0.0372(10) 0.0934(19) 0.0542(13) -0.0044(13) 0.0131(9) -0.0032(11)
C77 0.0742(15) 0.0401(11) 0.116(2) 0.0106(12) 0.0742(16) 0.0038(11)
C1R 0.098(2) 0.0511(14) 0.0528(14) -0.0141(11) 0.0164(14) -0.0188(14)
C78 0.0922(17) 0.0325(10) 0.131(2) -0.0025(13) 0.0907(18) -0.0016(11)
C33 0.0662(14) 0.0709(16) 0.0565(14) -0.0051(12) -0.0057(11) 0.0320(13)
N1R 0.129(2) 0.093(2) 0.104(2) -0.0498(17) 0.0519(19) -0.0279(18)
C90 0.0824(16) 0.0714(16) 0.0469(13) -0.0223(12) 0.0131(12) 0.0085(14)
C88 0.0784(16) 0.092(2) 0.0610(15) -0.0311(14) 0.0349(13) 0.0053(15)
C89 0.106(2) 0.0530(14) 0.0657(16) -0.0219(12) 0.0276(15) -0.0063(14)
C2R 0.0931(19) 0.0671(16) 0.0617(15) 0.0005(13) 0.0274(14) -0.0152(15)
C4R 0.0791(18) 0.0617(16) 0.094(2) -0.0043(15) 0.0053(15) -0.0009(14)
C51 0.162(3) 0.0534(16) 0.101(2) 0.0044(16) 0.027(2) 0.046(2)
C52 0.119(3) 0.069(2) 0.116(3) 0.0252(19) -0.054(2) -0.0216(19)
C53 0.104(2) 0.128(3) 0.138(3) 0.090(3) 0.048(2) 0.042(2)

loop_
_atom_type_symbol
_atom_type_description
_atom_type_scat_dispersion_real
_atom_type_scat_dispersion_imag
_atom_type_scat_source
C C 0.0181 0.0091 'International Tables Vol C Tables 4.2.6.8 and 6.1.1.4'
H H 0.0000 0.0000 'International Tables Vol C Tables 4.2.6.8 and 6.1.1.4'
N N 0.0311 0.0180 'International Tables Vol C Tables 4.2.6.8 and 6.1.1.4'
O O 0.0492 0.0322 'International Tables Vol C Tables 4.2.6.8 and 6.1.1.4'

loop_
_geom_angle_atom_site_label_1
_geom_angle_atom_site_label_2
_geom_angle_atom_site_label_3
_geom_angle
C100 O6 H6 109.5
C45 O3 H3 109.5
C82 O5 H5 109.5
C27 O2 H2 109.5
C64 O4 H4 109.5
C9 O1 H1 109.5
C18 N3 C19 115.59(15)
C98 N12 C93 119.15(15)
C25 N4 C20 118.39(14)
C80 N10 C75 119.07(15)
C73 N9 C74 116.00(15)
C91 N11 C92 115.88(15)
C36 N5 C37 117.62(15)
C43 N6 C38 119.44(15)
C62 N8 C57 118.74(15)
C109 N7 C56 116.62(15)
C7 N2 C2 122.28(16)
C54 N1 C1 116.52(16)
C27 C26 C31 120.00(14)
C27 C26 C25 120.89(15)
C31 C26 C25 119.10(15)
O6 C100 C101 119.63(16)
O6 C100 C99 120.89(15)
C101 C100 C99 119.48(15)
N4 C25 C26 121.49(15)
N4 C25 H25 119.3
C26 C25 H25 119.3
C67 C66 C65 122.94(16)
C67 C66 H66 118.5
C65 C66 H66 118.5
O2 C27 C26 121.48(14)
O2 C27 C28 119.32(15)
C26 C27 C28 119.18(15)
N4 C20 C19 109.19(13)
N4 C20 C21 109.27(13)
C19 C20 C21 110.81(14)
N4 C20 H20 109.2
C19 C20 H20 109.2
C21 C20 H20 109.2
N9 C73 C65 123.72(16)
N9 C73 H73 118.1
C65 C73 H73 118.1
N3 C19 C20 109.22(14)
N3 C19 C24 109.18(13)
C20 C19 C24 109.83(14)
N3 C19 H19 109.5
C20 C19 H19 109.5
C24 C19 H19 109.5
C30 C31 C26 121.87(16)
C30 C31 H31 119.1
C26 C31 H31 119.1
C64 C65 C66 119.26(15)
C64 C65 C73 118.61(15)
C66 C65 C73 122.11(15)
C86 C81 C82 119.70(16)
C86 C81 C80 119.29(16)
C82 C81 C80 121.01(15)
C29 C28 C27 118.56(16)
C29 C28 C36 121.58(15)
C27 C28 C36 119.85(15)
C31 C30 C29 116.74(15)
C31 C30 C32 123.06(16)
C29 C30 C32 120.18(15)
N12 C98 C99 121.43(16)
N12 C98 H98 119.3
C99 C98 H98 119.3
N12 C93 C92 109.56(13)
N12 C93 C94 106.67(14)
C92 C93 C94 110.43(14)
N12 C93 H93 110.0
C92 C93 H93 110.0
C94 C93 H93 110.0
N6 C38 C39 109.71(15)
N6 C38 C37 108.82(13)
C39 C38 C37 110.78(16)
N6 C38 H38 109.2
C39 C38 H38 109.2
C37 C38 H38 109.2
C66 C67 C68 116.19(16)
C66 C67 C69 123.68(16)
C68 C67 C69 120.13(14)
C68 C63 C64 119.20(16)
C68 C63 C62 120.17(15)
C64 C63 C62 120.59(16)
N3 C18 C10 123.02(17)
N3 C18 H18 118.5
C10 C18 H18 118.5
N10 C80 C81 121.04(16)
N10 C80 H80 119.5
C81 C80 H80 119.5
C103 C104 C99 122.14(17)
C103 C104 H104 118.9
C99 C104 H104 118.9
C28 C29 C30 123.61(15)
C28 C29 H29 118.2
C30 C29 H29 118.2
C101 C102 C103 122.90(16)
C101 C102 H102 118.5
C103 C102 H102 118.5
C102 C101 C100 119.05(17)
C102 C101 C109 121.79(16)
C100 C101 C109 119.06(15)
N11 C92 C93 110.07(14)
N11 C92 C97 110.10(15)
C93 C92 C97 110.13(14)
N11 C92 H92 108.8
C93 C92 H92 108.8
C97 C92 H92 108.8
N5 C37 C42 108.59(15)
N5 C37 C38 108.92(14)
C42 C37 C38 111.04(14)
N5 C37 H37 109.4
C42 C37 H37 109.4
C38 C37 H37 109.4
C104 C99 C100 119.35(16)
C104 C99 C98 119.41(16)
C100 C99 C98 121.23(15)
C13 C8 C9 119.03(17)
C13 C8 C7 120.54(16)
C9 C8 C7 120.43(17)
O5 C82 C81 121.41(15)
O5 C82 C83 119.12(16)
C81 C82 C83 119.47(16)
O4 C64 C65 120.03(15)
O4 C64 C63 120.67(16)
C65 C64 C63 119.31(16)
C63 C68 C67 123.10(15)
C63 C68 H68 118.5
C67 C68 H68 118.5
C9 C10 C11 118.91(16)
C9 C10 C18 119.14(17)
C11 C10 C18 121.95(16)
N8 C62 C63 121.95(16)
N8 C62 H62 119.0
C63 C62 H62 119.0
N7 C109 C101 122.60(16)
N7 C109 H109 118.7
C101 C109 H109 118.7
O1 C9 C10 118.87(16)
O1 C9 C8 121.27(17)
C10 C9 C8 119.86(17)
O3 C45 C46 119.32(16)
O3 C45 C44 121.17(16)
C46 C45 C44 119.51(17)
C85 C86 C81 122.10(17)
C85 C86 H86 118.9
C81 C86 H86 118.9
C13 C12 C11 116.79(17)
C13 C12 C14 120.43(16)
C11 C12 C14 122.71(16)
C17 C14 C12 112.45(15)
C17 C14 C15 107.87(16)
C12 C14 C15 108.78(15)
C17 C14 C16 107.63(16)
C12 C14 C16 110.20(16)
C15 C14 C16 109.86(16)
C67 C69 C70 112.23(14)
C67 C69 C72 108.36(15)
C70 C69 C72 108.51(16)
C67 C69 C71 109.98(15)
C70 C69 C71 107.87(16)
C72 C69 C71 109.87(14)
C104 C103 C102 117.07(16)
C104 C103 C105 122.67(17)
C102 C103 C105 120.26(16)
C84 C83 C82 118.58(16)
C84 C83 C91 122.15(16)
C82 C83 C91 119.27(16)
N11 C91 C83 123.11(17)
N11 C91 H91 118.4
C83 C91 H91 118.4
C47 C46 C45 119.01(17)
C47 C46 C54 121.99(17)
C45 C46 C54 118.99(17)
N7 C56 C61 109.05(16)
N7 C56 C57 110.75(15)
C61 C56 C57 109.49(15)
N7 C56 H56 109.2
C61 C56 H56 109.2
C57 C56 H56 109.2
C23 C24 C19 111.36(14)
C23 C24 H24A 109.4
C19 C24 H24A 109.4
C23 C24 H24B 109.4
C19 C24 H24B 109.4
H24A C24 H24B 108.0
C23 C22 C21 110.54(15)
C23 C22 H22A 109.5
C21 C22 H22A 109.5
C23 C22 H22B 109.5
C21 C22 H22B 109.5
H22A C22 H22B 108.1
N9 C74 C75 109.57(14)
N9 C74 C79 109.06(15)
C75 C74 C79 110.53(15)
N9 C74 H74 109.2
C75 C74 H74 109.2
C79 C74 H74 109.2
N5 C36 C28 122.00(16)
N5 C36 H36 119.0
C28 C36 H36 119.0
C12 C11 C10 122.89(17)
C12 C11 H11 118.6
C10 C11 H11 118.6
C107 C105 C103 112.23(16)
C107 C105 C106 108.52(17)
C103 C105 C106 109.86(16)
C107 C105 C108 108.62(18)
C103 C105 C108 108.80(15)
C106 C105 C108 108.75(16)
C83 C84 C85 123.49(17)
C83 C84 H84 118.3
C85 C84 H84 118.3
N8 C57 C58 109.12(15)
N8 C57 C56 110.06(14)
C58 C57 C56 110.65(15)
N8 C57 H57 109.0
C58 C57 H57 109.0
C56 C57 H57 109.0
N10 C75 C74 108.93(14)
N10 C75 C76 108.66(14)
C74 C75 C76 110.47(15)
N10 C75 H75 109.6
C74 C75 H75 109.6
C76 C75 H75 109.6
N2 C7 C8 120.82(17)
N2 C7 H7 119.6
C8 C7 H7 119.6
N6 C43 C44 121.92(17)
N6 C43 H43 119.0
C44 C43 H43 119.0
C12 C13 C8 122.51(17)
C12 C13 H13 118.7
C8 C13 H13 118.7
C86 C85 C84 116.65(17)
C86 C85 C87 123.03(17)
C84 C85 C87 120.32(17)
C48 C47 C46 123.06(18)
C48 C47 H47 118.5
C46 C47 H47 118.5
C22 C21 C20 110.91(14)
C22 C21 H21A 109.5
C20 C21 H21A 109.5
C22 C21 H21B 109.5
C20 C21 H21B 109.5
H21A C21 H21B 108.0
N1 C54 C46 123.30(18)
N1 C54 H54 118.4
C46 C54 H54 118.4
C49 C44 C45 119.14(17)
C49 C44 C43 120.16(17)
C45 C44 C43 120.70(18)
C47 C48 C49 116.62(19)
C47 C48 C50 122.21(19)
C49 C48 C50 121.13(18)
C35 C32 C34 108.68(18)
C35 C32 C30 112.23(15)
C34 C32 C30 108.48(17)
C35 C32 C33 107.91(18)
C34 C32 C33 110.47(19)
C30 C32 C33 109.08(17)
N1 C1 C2 108.99(15)
N1 C1 C6 108.87(16)
C2 C1 C6 112.58(15)
N1 C1 H8 108.8
C2 C1 H8 108.8
C6 C1 H8 108.8
C41 C42 C37 111.39(17)
C41 C42 H42A 109.4
C37 C42 H42A 109.4
C41 C42 H42B 109.4
C37 C42 H42B 109.4
H42A C42 H42B 108.0
C44 C49 C48 122.65(18)
C44 C49 H49 118.7
C48 C49 H49 118.7
C14 C15 H15A 109.5
C14 C15 H15B 109.5
H15A C15 H15B 109.5
C14 C15 H15C 109.5
H15A C15 H15C 109.5
H15B C15 H15C 109.5
C14 C17 H17A 109.5
C14 C17 H17B 109.5
H17A C17 H17B 109.5
C14 C17 H17C 109.5
H17A C17 H17C 109.5
H17B C17 H17C 109.5
C22 C23 C24 110.87(16)
C22 C23 H23A 109.5
C24 C23 H23A 109.5
C22 C23 H23B 109.5
C24 C23 H23B 109.5
H23A C23 H23B 108.1
C40 C39 C38 111.58(16)
C40 C39 H39A 109.3
C38 C39 H39A 109.3
C40 C39 H39B 109.3
C38 C39 H39B 109.3
H39A C39 H39B 108.0
C69 C70 H70A 109.5
C69 C70 H70B 109.5
H70A C70 H70B 109.5
C69 C70 H70C 109.5
H70A C70 H70C 109.5
H70B C70 H70C 109.5
N2 C2 C1 108.12(15)
N2 C2 C3 107.79(16)
C1 C2 C3 111.57(17)
N2 C2 H9 109.8
C1 C2 H9 109.8
C3 C2 H9 109.8
C95 C94 C93 111.76(17)
C95 C94 H94A 109.3
C93 C94 H94A 109.3
C95 C94 H94B 109.3
C93 C94 H94B 109.3
H94A C94 H94B 107.9
C69 C72 H72A 109.5
C69 C72 H72B 109.5
H72A C72 H72B 109.5
C69 C72 H72C 109.5
H72A C72 H72C 109.5
H72B C72 H72C 109.5
C60 C61 C56 111.93(17)
C60 C61 H61A 109.2
C56 C61 H61A 109.2
C60 C61 H61B 109.2
C56 C61 H61B 109.2
H61A C61 H61B 107.9
C41 C40 C39 110.50(16)
C41 C40 H40A 109.6
C39 C40 H40A 109.6
C41 C40 H40B 109.6
C39 C40 H40B 109.6
H40A C40 H40B 108.1
C5 C6 C1 112.66(18)
C5 C6 H6A 109.1
C1 C6 H6A 109.1
C5 C6 H6B 109.1
C1 C6 H6B 109.1
H6A C6 H6B 107.8
C96 C97 C92 110.83(16)
C96 C97 H97A 109.5
C92 C97 H97A 109.5
C96 C97 H97B 109.5
C92 C97 H97B 109.5
H97A C97 H97B 108.1
C105 C108 H10A 109.5
C105 C108 H10B 109.5
H10A C108 H10B 109.5
C105 C108 H10C 109.5
H10A C108 H10C 109.5
H10B C108 H10C 109.5
C95 C96 C97 110.82(16)
C95 C96 H96A 109.5
C97 C96 H96A 109.5
C95 C96 H96B 109.5
C97 C96 H96B 109.5
H96A C96 H96B 108.1
C69 C71 H71A 109.5
C69 C71 H71B 109.5
H71A C71 H71B 109.5
C69 C71 H71C 109.5
H71A C71 H71C 109.5
H71B C71 H71C 109.5
C59 C60 C61 111.33(17)
C59 C60 H60A 109.4
C61 C60 H60A 109.4
C59 C60 H60B 109.4
C61 C60 H60B 109.4
H60A C60 H60B 108.0
C40 C41 C42 110.40(18)
C40 C41 H41A 109.6
C42 C41 H41A 109.6
C40 C41 H41B 109.6
C42 C41 H41B 109.6
H41A C41 H41B 108.1
C14 C16 H16A 109.5
C14 C16 H16B 109.5
H16A C16 H16B 109.5
C14 C16 H16C 109.5
H16A C16 H16C 109.5
H16B C16 H16C 109.5
C75 C76 C77 110.88(16)
C75 C76 H76A 109.5
C77 C76 H76A 109.5
C75 C76 H76B 109.5
C77 C76 H76B 109.5
H76A C76 H76B 108.1
C105 C106 H10D 109.5
C105 C106 H10E 109.5
H10D C106 H10E 109.5
C105 C106 H10F 109.5
H10D C106 H10F 109.5
H10E C106 H10F 109.5
C59 C58 C57 110.68(17)
C59 C58 H58A 109.5
C57 C58 H58A 109.5
C59 C58 H58B 109.5
C57 C58 H58B 109.5
H58A C58 H58B 108.1
C90 C87 C88 108.4(2)
C90 C87 C85 111.86(17)
C88 C87 C85 109.69(18)
C90 C87 C89 108.7(2)
C88 C87 C89 109.6(2)
C85 C87 C89 108.52(18)
C96 C95 C94 109.84(16)
C96 C95 H95A 109.7
C94 C95 H95A 109.7
C96 C95 H95B 109.7
C94 C95 H95B 109.7
H95A C95 H95B 108.2
C60 C59 C58 111.29(16)
C60 C59 H59A 109.4
C58 C59 H59A 109.4
C60 C59 H59B 109.4
C58 C59 H59B 109.4
H59A C59 H59B 108.0
C4 C3 C2 112.26(18)
C4 C3 H3A 109.2
C2 C3 H3A 109.2
C4 C3 H3B 109.2
C2 C3 H3B 109.2
H3A C3 H3B 107.9
C32 C35 H35A 109.5
C32 C35 H35B 109.5
H35A C35 H35B 109.5
C32 C35 H35C 109.5
H35A C35 H35C 109.5
H35B C35 H35C 109.5
C74 C79 C78 110.64(17)
C74 C79 H79A 109.5
C78 C79 H79A 109.5
C74 C79 H79B 109.5
C78 C79 H79B 109.5
H79A C79 H79B 108.1
N2R C3R C4R 178.9(3)
C53 C50 C52 108.4(3)
C53 C50 C51 107.0(3)
C52 C50 C51 110.5(3)
C53 C50 C48 111.9(2)
C52 C50 C48 110.9(2)
C51 C50 C48 108.0(2)
C6 C5 C4 110.85(18)
C6 C5 H5A 109.5
C4 C5 H5A 109.5
C6 C5 H5B 109.5
C4 C5 H5B 109.5
H5A C5 H5B 108.1
C105 C107 H10G 109.5
C105 C107 H10H 109.5
H10G C107 H10H 109.5
C105 C107 H10I 109.5
H10G C107 H10I 109.5
H10H C107 H10I 109.5
C5 C4 C3 110.03(18)
C5 C4 H4A 109.7
C3 C4 H4A 109.7
C5 C4 H4B 109.7
C3 C4 H4B 109.7
H4A C4 H4B 108.2
C32 C34 H34A 109.5
C32 C34 H34B 109.5
H34A C34 H34B 109.5
C32 C34 H34C 109.5
H34A C34 H34C 109.5
H34B C34 H34C 109.5
C78 C77 C76 110.16(19)
C78 C77 H77A 109.6
C76 C77 H77A 109.6
C78 C77 H77B 109.6
C76 C77 H77B 109.6
H77A C77 H77B 108.1
N1R C1R C2R 179.0(3)
C77 C78 C79 109.5(2)
C77 C78 H78A 109.8
C79 C78 H78A 109.8
C77 C78 H78B 109.8
C79 C78 H78B 109.8
H78A C78 H78B 108.2
C32 C33 H33A 109.5
C32 C33 H33B 109.5
H33A C33 H33B 109.5
C32 C33 H33C 109.5
H33A C33 H33C 109.5
H33B C33 H33C 109.5
C87 C90 H90A 109.5
C87 C90 H90B 109.5
H90A C90 H90B 109.5
C87 C90 H90C 109.5
H90A C90 H90C 109.5
H90B C90 H90C 109.5
C87 C88 H88A 109.5
C87 C88 H88B 109.5
H88A C88 H88B 109.5
C87 C88 H88C 109.5
H88A C88 H88C 109.5
H88B C88 H88C 109.5
C87 C89 H89A 109.5
C87 C89 H89B 109.5
H89A C89 H89B 109.5
C87 C89 H89C 109.5
H89A C89 H89C 109.5
H89B C89 H89C 109.5
C1R C2R H2R1 109.5
C1R C2R H2R2 109.5
H2R1 C2R H2R2 109.5
C1R C2R H2R3 109.5
H2R1 C2R H2R3 109.5
H2R2 C2R H2R3 109.5
C3R C4R H4R1 109.5
C3R C4R H4R2 109.5
H4R1 C4R H4R2 109.5
C3R C4R H4R3 109.5
H4R1 C4R H4R3 109.5
H4R2 C4R H4R3 109.5
C50 C51 H51A 109.5
C50 C51 H51B 109.5
H51A C51 H51B 109.5
C50 C51 H51C 109.5
H51A C51 H51C 109.5
H51B C51 H51C 109.5
C50 C52 H52A 109.5
C50 C52 H52B 109.5
H52A C52 H52B 109.5
C50 C52 H52C 109.5
H52A C52 H52C 109.5
H52B C52 H52C 109.5
C50 C53 H53A 109.5
C50 C53 H53B 109.5
H53A C53 H53B 109.5
C50 C53 H53C 109.5
H53A C53 H53C 109.5
H53B C53 H53C 109.5

loop_
_geom_bond_atom_site_label_1
_geom_bond_atom_site_label_2
_geom_bond_distance
O6 C100 1.347(2)
O6 H6 0.8400
O3 C45 1.353(2)
O3 H3 0.8400
O5 C82 1.347(2)
O5 H5 0.8400
O2 C27 1.346(2)
O2 H2 0.8400
O4 C64 1.347(2)
O4 H4 0.8400
O1 C9 1.352(2)
O1 H1 0.8400
N3 C18 1.276(2)
N3 C19 1.470(2)
N12 C98 1.278(2)
N12 C93 1.461(2)
N4 C25 1.276(2)
N4 C20 1.4577(19)
N10 C80 1.281(2)
N10 C75 1.465(2)
N9 C73 1.270(2)
N9 C74 1.470(2)
N11 C91 1.265(2)
N11 C92 1.466(2)
N5 C36 1.270(2)
N5 C37 1.464(2)
N6 C43 1.275(3)
N6 C38 1.461(2)
N8 C62 1.266(2)
N8 C57 1.463(2)
N7 C109 1.267(2)
N7 C56 1.460(2)
N2 C7 1.276(3)
N2 C2 1.463(2)
N1 C54 1.268(2)
N1 C1 1.469(2)
C26 C27 1.400(2)
C26 C31 1.403(2)
C26 C25 1.461(2)
C100 C101 1.401(2)
C100 C99 1.413(2)
C25 H25 0.9500
C66 C67 1.395(2)
C66 C65 1.403(2)
C66 H66 0.9500
C27 C28 1.410(2)
C20 C19 1.526(2)
C20 C21 1.530(2)
C20 H20 1.0000
C73 C65 1.470(2)
C73 H73 0.9500
C19 C24 1.531(2)
C19 H19 1.0000
C31 C30 1.388(2)
C31 H31 0.9500
C65 C64 1.396(2)
C81 C86 1.399(2)
C81 C82 1.404(2)
C81 C80 1.461(2)
C28 C29 1.389(2)
C28 C36 1.467(2)
C30 C29 1.394(2)
C30 C32 1.531(2)
C98 C99 1.453(2)
C98 H98 0.9500
C93 C92 1.526(2)
C93 C94 1.527(3)
C93 H93 1.0000
C38 C39 1.526(2)
C38 C37 1.531(2)
C38 H38 1.0000
C67 C68 1.399(2)
C67 C69 1.529(2)
C63 C68 1.390(3)
C63 C64 1.415(2)
C63 C62 1.461(2)
C18 C10 1.473(2)
C18 H18 0.9500
C80 H80 0.9500
C104 C103 1.389(2)
C104 C99 1.406(2)
C104 H104 0.9500
C29 H29 0.9500
C102 C101 1.396(2)
C102 C103 1.400(3)
C102 H102 0.9500
C101 C109 1.472(3)
C92 C97 1.529(2)
C92 H92 1.0000
C37 C42 1.526(3)
C37 H37 1.0000
C8 C13 1.397(3)
C8 C9 1.415(2)
C8 C7 1.463(3)
C82 C83 1.405(2)
C68 H68 0.9500
C10 C9 1.394(3)
C10 C11 1.401(3)
C62 H62 0.9500
C109 H109 0.9500
C45 C46 1.399(3)
C45 C44 1.416(3)
C86 C85 1.389(3)
C86 H86 0.9500
C12 C13 1.395(3)
C12 C11 1.397(2)
C12 C14 1.533(3)
C14 C17 1.529(3)
C14 C15 1.539(3)
C14 C16 1.547(2)
C69 C70 1.529(3)
C69 C72 1.537(2)
C69 C71 1.540(3)
C103 C105 1.529(2)
C83 C84 1.389(2)
C83 C91 1.473(3)
C91 H91 0.9500
C46 C47 1.398(3)
C46 C54 1.471(3)
C56 C61 1.531(3)
C56 C57 1.532(3)
C56 H56 1.0000
C24 C23 1.527(2)
C24 H24A 0.9900
C24 H24B 0.9900
C22 C23 1.515(3)
C22 C21 1.525(2)
C22 H22A 0.9900
C22 H22B 0.9900
C74 C75 1.524(2)
C74 C79 1.526(2)
C74 H74 1.0000
C36 H36 0.9500
C11 H11 0.9500
C105 C107 1.527(3)
C105 C106 1.530(3)
C105 C108 1.540(3)
C84 C85 1.397(3)
C84 H84 0.9500
C57 C58 1.525(3)
C57 H57 1.0000
C75 C76 1.530(2)
C75 H75 1.0000
C7 H7 0.9500
C43 C44 1.457(3)
C43 H43 0.9500
C13 H13 0.9500
C85 C87 1.532(3)
C47 C48 1.391(3)
C47 H47 0.9500
C21 H21A 0.9900
C21 H21B 0.9900
C54 H54 0.9500
C44 C49 1.391(3)
C48 C49 1.399(3)
C48 C50 1.538(3)
C32 C35 1.519(3)
C32 C34 1.528(3)
C32 C33 1.535(3)
C1 C2 1.527(3)
C1 C6 1.530(3)
C1 H8 1.0000
C42 C41 1.521(3)
C42 H42A 0.9900
C42 H42B 0.9900
C49 H49 0.9500
C15 H15A 0.9800
C15 H15B 0.9800
C15 H15C 0.9800
C17 H17A 0.9800
C17 H17B 0.9800
C17 H17C 0.9800
C23 H23A 0.9900
C23 H23B 0.9900
C39 C40 1.523(3)
C39 H39A 0.9900
C39 H39B 0.9900
C70 H70A 0.9800
C70 H70B 0.9800
C70 H70C 0.9800
C2 C3 1.533(3)
C2 H9 1.0000
C94 C95 1.521(3)
C94 H94A 0.9900
C94 H94B 0.9900
C72 H72A 0.9800
C72 H72B 0.9800
C72 H72C 0.9800
C61 C60 1.523(3)
C61 H61A 0.9900
C61 H61B 0.9900
C40 C41 1.521(3)
C40 H40A 0.9900
C40 H40B 0.9900
C6 C5 1.513(3)
C6 H6A 0.9900
C6 H6B 0.9900
C97 C96 1.515(3)
C97 H97A 0.9900
C97 H97B 0.9900
C108 H10A 0.9800
C108 H10B 0.9800
C108 H10C 0.9800
C96 C95 1.514(3)
C96 H96A 0.9900
C96 H96B 0.9900
C71 H71A 0.9800
C71 H71B 0.9800
C71 H71C 0.9800
C60 C59 1.521(3)
C60 H60A 0.9900
C60 H60B 0.9900
C41 H41A 0.9900
C41 H41B 0.9900
C16 H16A 0.9800
C16 H16B 0.9800
C16 H16C 0.9800
C76 C77 1.533(3)
C76 H76A 0.9900
C76 H76B 0.9900
C106 H10D 0.9800
C106 H10E 0.9800
C106 H10F 0.9800
C58 C59 1.522(3)
C58 H58A 0.9900
C58 H58B 0.9900
C87 C90 1.524(3)
C87 C88 1.530(3)
C87 C89 1.542(3)
C95 H95A 0.9900
C95 H95B 0.9900
C59 H59A 0.9900
C59 H59B 0.9900
C3 C4 1.526(3)
C3 H3A 0.9900
C3 H3B 0.9900
C35 H35A 0.9800
C35 H35B 0.9800
C35 H35C 0.9800
C79 C78 1.539(3)
C79 H79A 0.9900
C79 H79B 0.9900
C3R N2R 1.119(3)
C3R C4R 1.445(4)
C50 C53 1.515(4)
C50 C52 1.515(4)
C50 C51 1.531(4)
C5 C4 1.524(3)
C5 H5A 0.9900
C5 H5B 0.9900
C107 H10G 0.9800
C107 H10H 0.9800
C107 H10I 0.9800
C4 H4A 0.9900
C4 H4B 0.9900
C34 H34A 0.9800
C34 H34B 0.9800
C34 H34C 0.9800
C77 C78 1.524(3)
C77 H77A 0.9900
C77 H77B 0.9900
C1R N1R 1.127(4)
C1R C2R 1.429(4)
C78 H78A 0.9900
C78 H78B 0.9900
C33 H33A 0.9800
C33 H33B 0.9800
C33 H33C 0.9800
C90 H90A 0.9800
C90 H90B 0.9800
C90 H90C 0.9800
C88 H88A 0.9800
C88 H88B 0.9800
C88 H88C 0.9800
C89 H89A 0.9800
C89 H89B 0.9800
C89 H89C 0.9800
C2R H2R1 0.9800
C2R H2R2 0.9800
C2R H2R3 0.9800
C4R H4R1 0.9800
C4R H4R2 0.9800
C4R H4R3 0.9800
C51 H51A 0.9800
C51 H51B 0.9800
C51 H51C 0.9800
C52 H52A 0.9800
C52 H52B 0.9800
C52 H52C 0.9800
C53 H53A 0.9800
C53 H53B 0.9800
C53 H53C 0.9800

loop_
_platon_squeeze_void_nr
_platon_squeeze_void_average_x
_platon_squeeze_void_average_y
_platon_squeeze_void_average_z
_platon_squeeze_void_volume
_platon_squeeze_void_count_electrons
_platon_squeeze_void_content
1 0.500 0.000 0.000 1224 385 ' '
2 1.000 0.500 0.500 1224 385 ' '
